data_1562175
loop_
_publ_author_name
'Hou, Min'
'Xu, Mengmeng'
'Yang, Baochao'
'He, Haibing'
'Gao, Shuanhu'

_publ_section_title
;
 Construction of polycyclic structures with vicinal all-carbon quaternary
 stereocenters <i>via</i> an enantioselective photoenolization/Diels-Alder
 reaction.
;
_journal_issue 21
_journal_name_full 'Chemical science'
_journal_page_first 7575
_journal_page_last 7582
_journal_paper_doi 10.1039/d1sc00883h
_journal_volume 12
_journal_year 2021
_chemical_absolute_configuration ad
_chemical_formula_moiety 'C18 H24 O4'
_chemical_formula_sum 'C18 H24 O4'
_chemical_formula_weight 304.37
_space_group_crystal_system monoclinic
_space_group_IT_number 4
_space_group_name_Hall 'P 2yb'
_space_group_name_H-M_alt 'P 1 21 1'
_atom_sites_solution_hydrogens geom
_atom_sites_solution_primary dual
_audit_creation_date 2018-12-19
_audit_creation_method
;
Olex2 1.2
(compiled 2018.05.29 svn.r3508 for OlexSys, GUI svn.r5506)
;
_audit_update_record
;
2019-08-15 deposited with the CCDC.	2021-04-26 downloaded from the CCDC.
;
_cell_angle_alpha 90
_cell_angle_beta 116.508(3)
_cell_angle_gamma 90
_cell_formula_units_Z 2
_cell_length_a 6.8205(2)
_cell_length_b 17.9401(3)
_cell_length_c 6.9699(2)
_cell_measurement_reflns_used 10362
_cell_measurement_temperature 293(2)
_cell_measurement_theta_max 74.1780
_cell_measurement_theta_min 4.9240
_cell_volume 763.18(4)
_computing_cell_refinement 'CrysAlisPro 1.171.39.32a (Rigaku OD, 2017)'
_computing_data_collection 'CrysAlisPro 1.171.39.32a (Rigaku OD, 2017)'
_computing_data_reduction 'CrysAlisPro 1.171.39.32a (Rigaku OD, 2017)'
_computing_molecular_graphics 'Olex2 (Dolomanov et al., 2009)'
_computing_publication_material 'Olex2 (Dolomanov et al., 2009)'
_computing_structure_refinement 'ShelXL (Sheldrick, 2015)'
_computing_structure_solution 'ShelXT (Sheldrick, 2015)'
_diffrn_ambient_temperature 293(2)
_diffrn_detector 'CCD plate'
_diffrn_measured_fraction_theta_full 0.990
_diffrn_measured_fraction_theta_max 0.983
_diffrn_measurement_details
;
List of Runs (angles in degrees, time in seconds):

  # Type    Start    End  Width  t~exp~   \w     \q     \k     \f   Frames
#--------------------------------------------------------------------------
  1  \w    -19.00  51.00   1.00    1.00    --    0.00  38.00   0.00   70
  2  \w    -23.00  68.00   1.00    1.00    --    0.00  57.00  90.00   91
  3  \w     58.00  89.00   1.00    1.00    --    0.00  82.00  30.00   31
  4  \w    -69.00   4.00   1.00    1.00    --    0.00 -38.00  60.00   73
  5  \w    -32.00   5.00   1.00    1.00    --    0.00  82.00  30.00   37
  6  \w     -5.00  88.00   1.00    1.00    --    0.00  57.00-150.00   93
  7  \w    -28.00  56.00   1.00    1.00    --    0.00  77.00 150.00   84
  8  \w     11.00  47.00   1.00    1.00    --    0.00  82.00  30.00   36
  9  \w     65.00  96.00   1.00    1.00    --   95.80  77.00  90.00   31
 10  \w     85.00 123.00   1.00    1.00    --   95.80 -77.00  60.00   38
 11  \w     65.00  91.00   1.00    1.00    --   95.80  77.00-180.00   26
 12  \w     98.00 124.00   1.00    1.00    --   95.80  77.00-180.00   26
 13  \w     72.00 180.00   1.00    1.00    --   95.80  61.00 -90.00  108
 14  \w    124.00 164.00   1.00    1.00    --   95.80  61.00-180.00   40
 15  \w     95.00 185.00   1.00    1.00    --   95.80  77.00 150.00   90
 16  \w     64.00  90.00   1.00    1.00    --   95.80  82.00  30.00   26
 17  \w     63.00  89.00   1.00    1.00    --   95.80  82.00-120.00   26
 18  \w    111.00 180.00   1.00    1.00    --   95.80  77.00  60.00   69
 19  \w    143.00 172.00   1.00    1.00    --   95.80  77.00-150.00   29
 20  \w     65.00  91.00   1.00    1.00    --   95.80  77.00 -60.00   26
 21  \w    121.00 147.00   1.00    1.00    --   95.80  77.00 -60.00   26
 22  \w      8.00  77.00   1.00    1.00    --   95.80 -77.00  60.00   69
 23  \w     75.00 111.00   1.00    1.00    --   95.80  45.00  60.00   36
 24  \w     76.00 154.00   1.00    1.00    --   95.80  45.00 150.00   78
 25  \w     65.00  93.00   1.00    1.00    --   95.80  77.00 -90.00   28
 26  \w    160.00 185.00   1.00    1.00    --   95.80  77.00 -90.00   25
 27  \w     51.00 128.00   1.00    1.00    --   95.80 -82.00-150.00   77
 28  \w     74.00 101.00   1.00    1.00    --   95.80  61.00-180.00   27
 29  \w     65.00  90.00   1.00    1.00    --   95.80  77.00  60.00   25
 30  \w     72.00 148.00   1.00    1.00    --   95.80  61.00  90.00   76
 31  \w    111.00 184.00   1.00    1.00    --   95.80  82.00   0.00   73
 32  \w     65.00 125.00   1.00    1.00    --   95.80 -82.00   0.00   60
 33  \w     65.00  93.00   1.00    1.00    --   95.80  77.00  30.00   28
 34  \w     52.00 115.00   1.00    1.00    --   95.80 -82.00 -90.00   63
 35  \w     98.00 123.00   1.00    1.00    --   95.80  45.00  30.00   25
 36  \w    140.00 176.00   1.00    1.00    --   95.80  45.00  30.00   36
 37  \w     71.00 181.00   1.00    1.00    --   95.80  61.00 -30.00  110
 38  \w     63.00  99.00   1.00    1.00    --   95.80  82.00   0.00   36
 39  \w     63.00  95.00   1.00    1.00    --   95.80  82.00-180.00   32
 40  \w    148.00 174.00   1.00    1.00    --   95.80  82.00-120.00   26
 41  \w     67.00  93.00   1.00    1.00    --   95.80  82.00  90.00   26
 42  \w    131.00 185.00   1.00    1.00    --   95.80  82.00  90.00   54
 43  \w     92.00 127.00   1.00    1.00    --   95.80 -82.00  90.00   35
 44  \w     66.00  92.00   1.00    1.00    --   95.80  77.00 -30.00   26
 45  \w     75.00 100.00   1.00    1.00    --   95.80  45.00 -30.00   25
 46  \w     75.00 118.00   1.00    1.00    --   95.80  45.00-120.00   43
 47  \w     63.00  96.00   1.00    1.00    --   95.80  82.00 120.00   33
 48  \w     76.00 101.00   1.00    1.00    --   95.80  45.00  90.00   25
 49  \w     71.00 157.00   1.00    1.00    --   95.80  61.00   0.00   86
 50  \w    148.00 173.00   1.00    1.00    --   95.80  77.00  90.00   25
 51  \w     66.00  92.00   1.00    1.00    --   95.80  77.00-150.00   26
 52  \w     66.00  92.00   1.00    1.00    --   95.80  77.00 150.00   26
 53  \w     69.00 176.00   1.00    1.00    --   95.80  65.00-111.91  107
;
_diffrn_measurement_device 'four-circle diffractometer'
_diffrn_measurement_device_type 'XtaLAB AFC12 (RINC): Kappa dual home/near'
_diffrn_measurement_method '\w scans'
_diffrn_orient_matrix_type 'CrysAlisPro convention (1999,Acta A55,543-557)'
_diffrn_orient_matrix_UB_11 -0.2149803000
_diffrn_orient_matrix_UB_12 0.0448363000
_diffrn_orient_matrix_UB_13 -0.0857698000
_diffrn_orient_matrix_UB_21 -0.1319331000
_diffrn_orient_matrix_UB_22 -0.0732196000
_diffrn_orient_matrix_UB_23 -0.0537567000
_diffrn_orient_matrix_UB_31 0.0101766000
_diffrn_orient_matrix_UB_32 -0.0004038000
_diffrn_orient_matrix_UB_33 0.2253021000
_diffrn_radiation_monochromator graphite
_diffrn_radiation_probe x-ray
_diffrn_radiation_type CuK\a
_diffrn_radiation_wavelength 1.54184
_diffrn_reflns_av_R_equivalents 0.0743
_diffrn_reflns_av_unetI/netI 0.0420
_diffrn_reflns_Laue_measured_fraction_full 0.990
_diffrn_reflns_Laue_measured_fraction_max 0.983
_diffrn_reflns_limit_h_max 8
_diffrn_reflns_limit_h_min -8
_diffrn_reflns_limit_k_max 22
_diffrn_reflns_limit_k_min -22
_diffrn_reflns_limit_l_max 8
_diffrn_reflns_limit_l_min -7
_diffrn_reflns_number 14686
_diffrn_reflns_point_group_measured_fraction_full 0.989
_diffrn_reflns_point_group_measured_fraction_max 0.974
_diffrn_reflns_theta_full 67.684
_diffrn_reflns_theta_max 74.290
_diffrn_reflns_theta_min 4.930
_diffrn_source 'fine-focus sealed X-ray tube'
_diffrn_source_type 'Enhance (Cu) X-ray Source'
_exptl_absorpt_coefficient_mu 0.747
_exptl_absorpt_correction_T_max 1.00000
_exptl_absorpt_correction_T_min 0.55059
_exptl_absorpt_correction_type multi-scan
_exptl_absorpt_process_details
;
CrysAlisPro 1.171.39.32a (Rigaku Oxford Diffraction, 2017)
Empirical absorption correction using spherical harmonics,
 implemented in SCALE3 ABSPACK scaling algorithm.
;
_exptl_crystal_colour 'clear light colourless'
_exptl_crystal_colour_lustre clear
_exptl_crystal_colour_modifier light
_exptl_crystal_colour_primary colourless
_exptl_crystal_density_diffrn 1.325
_exptl_crystal_description block
_exptl_crystal_F_000 328
_exptl_crystal_size_max 0.36
_exptl_crystal_size_mid 0.34
_exptl_crystal_size_min 0.22
_refine_diff_density_max 0.384
_refine_diff_density_min -0.394
_refine_diff_density_rms 0.049
_refine_ls_abs_structure_details
;
 Flack x determined using 1309 quotients [(I+)-(I-)]/[(I+)+(I-)]
 (Parsons, Flack and Wagner, Acta Cryst. B69 (2013) 249-259).
;
_refine_ls_abs_structure_Flack 0.01(11)
_refine_ls_extinction_method none
_refine_ls_goodness_of_fit_ref 1.026
_refine_ls_hydrogen_treatment constr
_refine_ls_matrix_type full
_refine_ls_number_parameters 204
_refine_ls_number_reflns 3037
_refine_ls_number_restraints 1
_refine_ls_restrained_S_all 1.026
_refine_ls_R_factor_all 0.0391
_refine_ls_R_factor_gt 0.0377
_refine_ls_shift/su_max 0.000
_refine_ls_shift/su_mean 0.000
_refine_ls_structure_factor_coef Fsqd
_refine_ls_weighting_details 'w=1/[\s^2^(Fo^2^)+(0.0721P)^2^] where P=(Fo^2^+2Fc^2^)/3'
_refine_ls_weighting_scheme calc
_refine_ls_wR_factor_gt 0.0997
_refine_ls_wR_factor_ref 0.1007
_reflns_Friedel_coverage 0.919
_reflns_Friedel_fraction_full 0.988
_reflns_Friedel_fraction_max 0.965
_reflns_number_gt 2920
_reflns_number_total 3037
_reflns_threshold_expression 'I > 2\s(I)'
_cod_data_source_file d1sc00883h2.cif
_cod_data_source_block exp_594
_cod_depositor_comments 'Adding full bibliography for 1562171--1562180.cif.'
_cod_database_code 1562175
_shelx_shelxl_version_number 2016/6
_shelx_space_group_comment
;
The symmetry employed for this shelxl refinement is uniquely defined
by the following loop, which should always be used as a source of
symmetry information in preference to the above space-group names.
They are only intended as comments.
;
_shelx_estimated_absorpt_t_max 0.853
_shelx_estimated_absorpt_t_min 0.775
_reflns_odcompleteness_completeness 99.22
_reflns_odcompleteness_iscentric 1
_reflns_odcompleteness_theta 66.97
_olex2_refinement_description
;
1. Fixed Uiso
 At 1.2 times of:
  All C(H) groups, All C(H,H) groups
 At 1.5 times of:
  All C(H,H,H) groups, All O(H) groups
2.a Ternary CH refined with riding coordinates:
 C13(H13)
2.b Secondary CH2 refined with riding coordinates:
 C7(H7A,H7B), C9(H9A,H9B), C10(H10A,H10B), C11(H11A,H11B)
2.c Aromatic/amide H refined with riding coordinates:
 C3(H3A), C4(H4)
2.d Idealised Me refined as rotating group:
 C14(H14A,H14B,H14C), C15(H15A,H15B,H15C), C16(H16A,H16B,H16C), C18(H18A,H18B,
 H18C)
2.e Idealised tetrahedral OH refined as rotating group:
 O3(H3)
;
_olex2_submission_special_instructions 'No special instructions were received'
_oxdiff_exptl_absorpt_empirical_details
;
Empirical correction (ABSPACK) includes:
- Absorption correction using spherical harmonics
- Frame scaling
;
_oxdiff_exptl_absorpt_empirical_full_max 3.267
_oxdiff_exptl_absorpt_empirical_full_min 0.206

loop_
_space_group_symop_operation_xyz
'x, y, z'
'-x, y+1/2, -z'

loop_
_atom_site_label
_atom_site_type_symbol
_atom_site_fract_x
_atom_site_fract_y
_atom_site_fract_z
_atom_site_U_iso_or_equiv
_atom_site_adp_type
_atom_site_occupancy
_atom_site_site_symmetry_order
_atom_site_calc_flag
_atom_site_refinement_flags_posn
_atom_site_refinement_flags_adp
_atom_site_refinement_flags_occupancy
_atom_site_disorder_assembly
_atom_site_disorder_group
O1 O 0.4907(3) 0.40541(9) 0.9859(3) 0.0247(4) Uani 1 1 d . . . . .
O2 O 0.9416(3) 0.38258(8) 0.4993(3) 0.0267(4) Uani 1 1 d . . . . .
O3 O 0.2894(3) 0.52042(9) 0.7451(3) 0.0230(4) Uani 1 1 d . . . . .
H3 H 0.199324 0.542340 0.639114 0.035 Uiso 1 1 calc GR . . . .
O4 O 0.1210(3) 0.63025(9) 0.3247(3) 0.0269(4) Uani 1 1 d . . . . .
C1 C 0.6103(3) 0.45619(10) 0.7436(4) 0.0168(4) Uani 1 1 d . . . . .
C2 C 0.6080(4) 0.39491(11) 0.8697(4) 0.0206(5) Uani 1 1 d . . . . .
C3 C 0.7158(4) 0.32955(11) 0.8720(4) 0.0241(5) Uani 1 1 d . . . . .
H3A H 0.710946 0.289491 0.954417 0.029 Uiso 1 1 calc R . . . .
C4 C 0.8317(4) 0.32333(12) 0.7515(4) 0.0245(5) Uani 1 1 d . . . . .
H4 H 0.905329 0.279447 0.753849 0.029 Uiso 1 1 calc R . . . .
C5 C 0.8363(4) 0.38307(11) 0.6281(4) 0.0208(5) Uani 1 1 d . . . . .
C6 C 0.7261(3) 0.45017(11) 0.6228(4) 0.0174(4) Uani 1 1 d . . . . .
C7 C 0.7330(3) 0.51223(11) 0.4794(4) 0.0186(4) Uani 1 1 d . . . . .
H7A H 0.636005 0.499278 0.331954 0.022 Uiso 1 1 calc R . . . .
H7B H 0.880381 0.515274 0.492393 0.022 Uiso 1 1 calc R . . . .
C8 C 0.6679(3) 0.58924(11) 0.5261(4) 0.0167(4) Uani 1 1 d . . . . .
C9 C 0.8515(3) 0.62395(11) 0.7279(4) 0.0192(5) Uani 1 1 d . . . . .
H9A H 0.960572 0.647096 0.693693 0.023 Uiso 1 1 calc R . . . .
H9B H 0.922664 0.586094 0.836412 0.023 Uiso 1 1 calc R . . . .
C10 C 0.7411(4) 0.68294(11) 0.8092(4) 0.0213(5) Uani 1 1 d . . . . .
H10A H 0.771518 0.732811 0.775810 0.026 Uiso 1 1 calc R . . . .
H10B H 0.794011 0.678855 0.963139 0.026 Uiso 1 1 calc R . . . .
C11 C 0.4925(4) 0.66623(11) 0.6912(4) 0.0191(5) Uani 1 1 d . . . . .
H11A H 0.429625 0.665197 0.791458 0.023 Uiso 1 1 calc R . . . .
H11B H 0.417288 0.703852 0.583141 0.023 Uiso 1 1 calc R . . . .
C12 C 0.4732(3) 0.58899(11) 0.5861(4) 0.0165(4) Uani 1 1 d . . . . .
C13 C 0.5030(3) 0.52932(10) 0.7571(4) 0.0169(4) Uani 1 1 d . . . . .
H13 H 0.596096 0.551343 0.897332 0.020 Uiso 1 1 calc R . . . .
C14 C 0.4630(5) 0.34263(13) 1.0985(4) 0.0298(6) Uani 1 1 d . . . . .
H14A H 0.404661 0.301469 1.001322 0.045 Uiso 1 1 calc GR . . . .
H14B H 0.363729 0.355437 1.156675 0.045 Uiso 1 1 calc GR . . . .
H14C H 0.602224 0.328905 1.212798 0.045 Uiso 1 1 calc GR . . . .
C15 C 1.0597(4) 0.31694(14) 0.5012(5) 0.0317(6) Uani 1 1 d . . . . .
H15A H 1.116950 0.321868 0.398593 0.048 Uiso 1 1 calc GR . . . .
H15B H 0.963363 0.274690 0.464758 0.048 Uiso 1 1 calc GR . . . .
H15C H 1.178387 0.309972 0.641661 0.048 Uiso 1 1 calc GR . . . .
C16 C 0.6164(4) 0.63945(11) 0.3303(4) 0.0220(5) Uani 1 1 d . . . . .
H16A H 0.741336 0.641267 0.301372 0.033 Uiso 1 1 calc GR . . . .
H16B H 0.582487 0.688834 0.359468 0.033 Uiso 1 1 calc GR . . . .
H16C H 0.493122 0.619558 0.207874 0.033 Uiso 1 1 calc GR . . . .
C17 C 0.2501(3) 0.57861(12) 0.3916(4) 0.0196(5) Uani 1 1 d . . . . .
C18 C 0.1940(4) 0.50459(13) 0.2760(4) 0.0241(5) Uani 1 1 d . . . . .
H18A H 0.038422 0.497024 0.212916 0.036 Uiso 1 1 calc GR . . . .
H18B H 0.266384 0.465220 0.376025 0.036 Uiso 1 1 calc GR . . . .
H18C H 0.241640 0.504498 0.165472 0.036 Uiso 1 1 calc GR . . . .

loop_
_atom_site_aniso_label
_atom_site_aniso_U_11
_atom_site_aniso_U_22
_atom_site_aniso_U_33
_atom_site_aniso_U_23
_atom_site_aniso_U_13
_atom_site_aniso_U_12
O1 0.0354(9) 0.0167(7) 0.0266(9) 0.0057(6) 0.0179(7) -0.0016(6)
O2 0.0269(9) 0.0174(7) 0.0416(11) -0.0051(6) 0.0206(8) 0.0036(6)
O3 0.0214(7) 0.0233(7) 0.0302(10) 0.0078(6) 0.0168(7) 0.0036(6)
O4 0.0213(8) 0.0253(8) 0.0324(10) 0.0070(7) 0.0105(7) 0.0063(6)
C1 0.0174(10) 0.0118(9) 0.0195(11) 0.0005(7) 0.0068(8) 0.0004(7)
C2 0.0221(11) 0.0167(10) 0.0207(12) 0.0012(8) 0.0075(9) -0.0030(8)
C3 0.0282(11) 0.0126(9) 0.0250(13) 0.0026(8) 0.0061(10) -0.0020(8)
C4 0.0223(11) 0.0119(9) 0.0318(14) -0.0007(8) 0.0055(9) 0.0033(8)
C5 0.0178(9) 0.0163(10) 0.0272(12) -0.0047(8) 0.0090(9) 0.0001(8)
C6 0.0169(9) 0.0128(8) 0.0210(11) -0.0027(7) 0.0072(8) -0.0014(8)
C7 0.0199(10) 0.0150(9) 0.0242(12) -0.0019(8) 0.0128(9) -0.0003(7)
C8 0.0178(9) 0.0134(9) 0.0217(12) 0.0002(7) 0.0113(8) 0.0006(7)
C9 0.0188(9) 0.0146(9) 0.0244(12) -0.0004(8) 0.0098(8) -0.0001(8)
C10 0.0253(12) 0.0143(9) 0.0272(13) -0.0016(8) 0.0141(10) -0.0004(8)
C11 0.0225(10) 0.0131(9) 0.0257(12) 0.0005(7) 0.0145(9) 0.0024(7)
C12 0.0179(10) 0.0140(9) 0.0216(11) 0.0018(7) 0.0123(9) 0.0023(7)
C13 0.0198(10) 0.0144(8) 0.0203(11) 0.0011(7) 0.0122(8) 0.0016(7)
C14 0.0453(15) 0.0193(10) 0.0270(14) 0.0049(9) 0.0181(12) -0.0076(10)
C15 0.0299(13) 0.0223(11) 0.0441(16) -0.0107(10) 0.0174(11) 0.0064(10)
C16 0.0245(11) 0.0179(10) 0.0289(13) 0.0042(8) 0.0168(10) 0.0026(8)
C17 0.0185(10) 0.0214(9) 0.0237(12) 0.0047(8) 0.0139(9) 0.0011(8)
C18 0.0230(11) 0.0249(10) 0.0238(12) -0.0017(9) 0.0099(9) -0.0011(8)

loop_
_atom_type_symbol
_atom_type_description
_atom_type_scat_dispersion_real
_atom_type_scat_dispersion_imag
_atom_type_scat_source
C C 0.0181 0.0091 'International Tables Vol C Tables 4.2.6.8 and 6.1.1.4'
H H 0.0000 0.0000 'International Tables Vol C Tables 4.2.6.8 and 6.1.1.4'
O O 0.0492 0.0322 'International Tables Vol C Tables 4.2.6.8 and 6.1.1.4'

loop_
_geom_angle_atom_site_label_1
_geom_angle_atom_site_label_2
_geom_angle_atom_site_label_3
_geom_angle
_geom_angle_site_symmetry_1
_geom_angle_site_symmetry_3
_geom_angle_publ_flag
C2 O1 C14 117.76(18) . . ?
C5 O2 C15 117.17(19) . . ?
C13 O3 H3 109.5 . . ?
C2 C1 C13 119.5(2) . . ?
C6 C1 C2 118.90(18) . . ?
C6 C1 C13 121.44(18) . . ?
O1 C2 C1 115.41(19) . . ?
C3 C2 O1 123.6(2) . . ?
C3 C2 C1 121.0(2) . . ?
C2 C3 H3A 119.8 . . ?
C2 C3 C4 120.3(2) . . ?
C4 C3 H3A 119.8 . . ?
C3 C4 H4 120.3 . . ?
C5 C4 C3 119.3(2) . . ?
C5 C4 H4 120.3 . . ?
O2 C5 C4 124.28(19) . . ?
O2 C5 C6 114.51(19) . . ?
C4 C5 C6 121.2(2) . . ?
C1 C6 C5 119.3(2) . . ?
C1 C6 C7 122.42(17) . . ?
C5 C6 C7 118.2(2) . . ?
C6 C7 H7A 108.5 . . ?
C6 C7 H7B 108.5 . . ?
C6 C7 C8 115.30(18) . . ?
H7A C7 H7B 107.5 . . ?
C8 C7 H7A 108.5 . . ?
C8 C7 H7B 108.5 . . ?
C7 C8 C9 111.42(17) . . ?
C7 C8 C12 114.64(16) . . ?
C7 C8 C16 108.22(18) . . ?
C9 C8 C12 101.51(17) . . ?
C9 C8 C16 110.16(17) . . ?
C16 C8 C12 110.77(17) . . ?
C8 C9 H9A 110.5 . . ?
C8 C9 H9B 110.5 . . ?
C8 C9 C10 106.34(17) . . ?
H9A C9 H9B 108.7 . . ?
C10 C9 H9A 110.5 . . ?
C10 C9 H9B 110.5 . . ?
C9 C10 H10A 110.6 . . ?
C9 C10 H10B 110.6 . . ?
C9 C10 C11 105.65(17) . . ?
H10A C10 H10B 108.7 . . ?
C11 C10 H10A 110.6 . . ?
C11 C10 H10B 110.6 . . ?
C10 C11 H11A 110.6 . . ?
C10 C11 H11B 110.6 . . ?
H11A C11 H11B 108.8 . . ?
C12 C11 C10 105.51(16) . . ?
C12 C11 H11A 110.6 . . ?
C12 C11 H11B 110.6 . . ?
C11 C12 C8 102.79(16) . . ?
C11 C12 C13 107.56(18) . . ?
C13 C12 C8 111.94(16) . . ?
C17 C12 C8 113.01(19) . . ?
C17 C12 C11 111.70(17) . . ?
C17 C12 C13 109.59(17) . . ?
O3 C13 C1 113.88(16) . . ?
O3 C13 C12 104.58(16) . . ?
O3 C13 H13 107.0 . . ?
C1 C13 C12 116.70(19) . . ?
C1 C13 H13 107.0 . . ?
C12 C13 H13 107.0 . . ?
O1 C14 H14A 109.5 . . ?
O1 C14 H14B 109.5 . . ?
O1 C14 H14C 109.5 . . ?
H14A C14 H14B 109.5 . . ?
H14A C14 H14C 109.5 . . ?
H14B C14 H14C 109.5 . . ?
O2 C15 H15A 109.5 . . ?
O2 C15 H15B 109.5 . . ?
O2 C15 H15C 109.5 . . ?
H15A C15 H15B 109.5 . . ?
H15A C15 H15C 109.5 . . ?
H15B C15 H15C 109.5 . . ?
C8 C16 H16A 109.5 . . ?
C8 C16 H16B 109.5 . . ?
C8 C16 H16C 109.5 . . ?
H16A C16 H16B 109.5 . . ?
H16A C16 H16C 109.5 . . ?
H16B C16 H16C 109.5 . . ?
O4 C17 C12 120.6(2) . . ?
O4 C17 C18 119.8(2) . . ?
C18 C17 C12 119.60(18) . . ?
C17 C18 H18A 109.5 . . ?
C17 C18 H18B 109.5 . . ?
C17 C18 H18C 109.5 . . ?
H18A C18 H18B 109.5 . . ?
H18A C18 H18C 109.5 . . ?
H18B C18 H18C 109.5 . . ?

loop_
_geom_bond_atom_site_label_1
_geom_bond_atom_site_label_2
_geom_bond_distance
_geom_bond_site_symmetry_2
_geom_bond_publ_flag
O1 C2 1.382(3) . ?
O1 C14 1.432(3) . ?
O2 C5 1.378(3) . ?
O2 C15 1.423(3) . ?
O3 H3 0.8200 . ?
O3 C13 1.430(2) . ?
O4 C17 1.218(3) . ?
C1 C2 1.412(3) . ?
C1 C6 1.392(3) . ?
C1 C13 1.526(3) . ?
C2 C3 1.380(3) . ?
C3 H3A 0.9300 . ?
C3 C4 1.391(4) . ?
C4 H4 0.9300 . ?
C4 C5 1.383(3) . ?
C5 C6 1.411(3) . ?
C6 C7 1.511(3) . ?
C7 H7A 0.9700 . ?
C7 H7B 0.9700 . ?
C7 C8 1.530(3) . ?
C8 C9 1.537(3) . ?
C8 C12 1.560(3) . ?
C8 C16 1.539(3) . ?
C9 H9A 0.9700 . ?
C9 H9B 0.9700 . ?
C9 C10 1.546(3) . ?
C10 H10A 0.9700 . ?
C10 H10B 0.9700 . ?
C10 C11 1.548(3) . ?
C11 H11A 0.9700 . ?
C11 H11B 0.9700 . ?
C11 C12 1.545(3) . ?
C12 C13 1.546(3) . ?
C12 C17 1.532(3) . ?
C13 H13 0.9800 . ?
C14 H14A 0.9600 . ?
C14 H14B 0.9600 . ?
C14 H14C 0.9600 . ?
C15 H15A 0.9600 . ?
C15 H15B 0.9600 . ?
C15 H15C 0.9600 . ?
C16 H16A 0.9600 . ?
C16 H16B 0.9600 . ?
C16 H16C 0.9600 . ?
C17 C18 1.511(3) . ?
C18 H18A 0.9600 . ?
C18 H18B 0.9600 . ?
C18 H18C 0.9600 . ?
